data_1563972
loop_
_publ_author_name
'Voda, Irina'
'Makhloufi, Gamall'
'Druta, Vadim'
'Lozan, Vasile'
'Shova, Sergiu'
'Bourosh, Paulina'
'Kravtsov, Victor'
'Janiak, Christoph'

_publ_section_title
;
 Mixed-ligand coordination compounds based on the rigid
 4,4&#x2032;-bis(1-imidazolyl)biphenyl and pyridinedicarboxylate ligands
;
_journal_name_full 'Inorganica Chimica Acta'
_journal_page_first 526
_journal_page_last 534
_journal_paper_doi 10.1016/j.ica.2018.06.038
_journal_volume 482
_journal_year 2018
_chemical_formula_sum 'C16 H14 N3 Ni O6'
_chemical_formula_weight 403.01
_space_group_IT_number 14
_space_group_name_Hall '-P 2yn'
_space_group_name_H-M_alt 'P 1 21/n 1'
_symmetry_cell_setting monoclinic
_symmetry_space_group_name_H-M 'P 1 21/n 1'
_atom_sites_solution_hydrogens geom
_atom_sites_solution_primary direct
_atom_sites_solution_secondary difmap
_audit_creation_method SHELXL-97
_cell_angle_alpha 90.00
_cell_angle_beta 93.028(3)
_cell_angle_gamma 90.00
_cell_formula_units_Z 4
_cell_length_a 15.3674(4)
_cell_length_b 6.7223(2)
_cell_length_c 15.6934(5)
_cell_measurement_reflns_used 1819
_cell_measurement_temperature 293(2)
_cell_measurement_theta_max 29.1445
_cell_measurement_theta_min 2.9747
_cell_volume 1618.93(8)
_computing_structure_refinement 'SHELXL-97 (Sheldrick, 1997)'
_computing_structure_solution 'SHELXS-97 (Sheldrick, 1990)'
_diffrn_ambient_temperature 293(2)
_diffrn_detector_area_resol_mean 15.9914
_diffrn_measured_fraction_theta_full 0.993
_diffrn_measured_fraction_theta_max 0.993
_diffrn_measurement_device_type 'Xcalibur, Eos'
_diffrn_radiation_monochromator graphite
_diffrn_radiation_source 'fine-focus sealed tube'
_diffrn_radiation_type MoK\a
_diffrn_radiation_wavelength 0.71073
_diffrn_reflns_av_R_equivalents 0.0395
_diffrn_reflns_av_sigmaI/netI 0.0724
_diffrn_reflns_limit_h_max 15
_diffrn_reflns_limit_h_min -18
_diffrn_reflns_limit_k_max 8
_diffrn_reflns_limit_k_min -6
_diffrn_reflns_limit_l_max 12
_diffrn_reflns_limit_l_min -19
_diffrn_reflns_number 5440
_diffrn_reflns_theta_full 25.50
_diffrn_reflns_theta_max 25.50
_diffrn_reflns_theta_min 3.30
_exptl_absorpt_coefficient_mu 1.239
_exptl_absorpt_correction_T_max 1.00000
_exptl_absorpt_correction_T_min 0.93265
_exptl_absorpt_correction_type multi-scan
_exptl_absorpt_process_details CrysAlis
_exptl_crystal_colour blue
_exptl_crystal_density_diffrn 1.653
_exptl_crystal_density_method 'not measured'
_exptl_crystal_description block
_exptl_crystal_F_000 828
_exptl_crystal_size_max 0.2
_exptl_crystal_size_mid 0.1
_exptl_crystal_size_min 0.08
_refine_diff_density_max 1.008
_refine_diff_density_min -0.346
_refine_diff_density_rms 0.090
_refine_ls_extinction_method none
_refine_ls_goodness_of_fit_ref 1.002
_refine_ls_hydrogen_treatment mixed
_refine_ls_matrix_type full
_refine_ls_number_parameters 247
_refine_ls_number_reflns 2992
_refine_ls_number_restraints 0
_refine_ls_restrained_S_all 1.002
_refine_ls_R_factor_all 0.0684
_refine_ls_R_factor_gt 0.0486
_refine_ls_shift/su_max 0.001
_refine_ls_shift/su_mean 0.000
_refine_ls_structure_factor_coef Fsqd
_refine_ls_weighting_details 'calc w=1/[\s^2^(Fo^2^)+(0.0561P)^2^+0.0000P] where P=(Fo^2^+2Fc^2^)/3'
_refine_ls_weighting_scheme calc
_refine_ls_wR_factor_gt 0.1078
_refine_ls_wR_factor_ref 0.1228
_reflns_number_gt 2281
_reflns_number_total 2992
_reflns_threshold_expression >2sigma(I)
_cod_data_source_file comp4_pb_2643.cif
_cod_data_source_block pb_2643
_cod_original_cell_volume 1618.93(9)
_cod_original_sg_symbol_H-M P21/n
_cod_database_code 1563972

loop_
_symmetry_equiv_pos_as_xyz
'x, y, z'
'-x+1/2, y+1/2, -z+1/2'
'-x, -y, -z'
'x-1/2, -y-1/2, z-1/2'

loop_
_atom_site_label
_atom_site_type_symbol
_atom_site_fract_x
_atom_site_fract_y
_atom_site_fract_z
_atom_site_U_iso_or_equiv
_atom_site_adp_type
_atom_site_occupancy
_atom_site_symmetry_multiplicity
_atom_site_calc_flag
_atom_site_refinement_flags
_atom_site_disorder_assembly
_atom_site_disorder_group
Ni1 Ni 0.45300(3) 0.14892(7) 0.64302(3) 0.02190(18) Uani 1 1 d . . .
O1 O 0.46287(15) 0.2590(4) 0.51952(16) 0.0262(6) Uani 1 1 d . . .
O2 O 0.38793(16) 0.4291(4) 0.41672(17) 0.0332(7) Uani 1 1 d . . .
O3 O 0.08360(14) 0.5433(4) 0.73621(15) 0.0272(6) Uani 1 1 d . . .
O4 O 0.11571(18) 0.2229(4) 0.76550(19) 0.0420(8) Uani 1 1 d . . .
N1 N 0.57921(17) 0.0532(5) 0.66325(19) 0.0260(7) Uani 1 1 d . . .
N2 N 0.71783(17) -0.0016(5) 0.6429(2) 0.0283(8) Uani 1 1 d . . .
N3 N 0.33015(18) 0.2704(5) 0.62063(19) 0.0228(7) Uani 1 1 d . . .
C1 C 0.6425(2) 0.0807(6) 0.6118(2) 0.0261(9) Uani 1 1 d . . .
H1 H 0.6363 0.1484 0.5601 0.031 Uiso 1 1 calc R . .
C2 C 0.6999(3) -0.0867(8) 0.7184(3) 0.0553(15) Uani 1 1 d . . .
H2 H 0.7388 -0.1557 0.7549 0.066 Uiso 1 1 calc R . .
C3 C 0.6153(3) -0.0521(7) 0.7301(3) 0.0474(12) Uani 1 1 d . . .
H3 H 0.5858 -0.0940 0.7771 0.057 Uiso 1 1 calc R . .
C4 C 0.7986(2) -0.0033(6) 0.6012(2) 0.0300(10) Uani 1 1 d . . .
C5 C 0.8744(3) -0.0479(10) 0.6472(3) 0.0708(19) Uani 1 1 d . . .
H5 H 0.8737 -0.0776 0.7050 0.085 Uiso 1 1 calc R . .
C6 C 0.9518(3) -0.0481(11) 0.6062(3) 0.084(2) Uani 1 1 d . . .
H6 H 1.0026 -0.0824 0.6376 0.101 Uiso 1 1 calc R . .
C7 C 0.9579(2) -0.0004(7) 0.5217(3) 0.0360(10) Uani 1 1 d . . .
C8 C 0.8795(2) 0.0392(6) 0.4764(2) 0.0304(9) Uani 1 1 d . . .
H8 H 0.8798 0.0666 0.4184 0.036 Uiso 1 1 calc R . .
C9 C 0.8011(2) 0.0388(6) 0.5158(2) 0.0264(9) Uani 1 1 d . . .
H9 H 0.7497 0.0672 0.4842 0.032 Uiso 1 1 calc R . .
C10 C 0.3961(2) 0.3510(5) 0.4877(2) 0.0227(8) Uani 1 1 d . . .
C11 C 0.3186(2) 0.3632(5) 0.5446(2) 0.0206(8) Uani 1 1 d . . .
C12 C 0.2431(2) 0.4615(6) 0.5206(2) 0.0294(9) Uani 1 1 d . . .
H12 H 0.2363 0.5209 0.4672 0.035 Uiso 1 1 calc R . .
C13 C 0.1767(2) 0.4713(6) 0.5776(3) 0.0307(9) Uani 1 1 d . . .
H13 H 0.1256 0.5405 0.5633 0.037 Uiso 1 1 calc R . .
C14 C 0.1878(2) 0.3766(5) 0.6555(2) 0.0242(9) Uani 1 1 d . . .
C15 C 0.2653(2) 0.2773(6) 0.6732(2) 0.0250(9) Uani 1 1 d . . .
H15 H 0.2725 0.2110 0.7251 0.030 Uiso 1 1 calc R . .
C16 C 0.1214(2) 0.3806(6) 0.7240(2) 0.0255(9) Uani 1 1 d . . .
O1W O 0.49516(18) 0.4230(4) 0.69035(18) 0.0290(7) Uani 1 1 d . . .
H1W1 H 0.525(3) 0.470(7) 0.660(3) 0.044 Uiso 1 1 d . . .
H2W1 H 0.464(3) 0.524(7) 0.700(3) 0.044 Uiso 1 1 d . . .
O2W O 0.41522(17) -0.1210(4) 0.58528(19) 0.0286(7) Uani 1 1 d . . .
H1W2 H 0.431(3) -0.173(6) 0.633(3) 0.043 Uiso 1 1 d . . .
H2W2 H 0.444(3) -0.167(7) 0.560(3) 0.043 Uiso 1 1 d . . .

loop_
_atom_site_aniso_label
_atom_site_aniso_U_11
_atom_site_aniso_U_22
_atom_site_aniso_U_33
_atom_site_aniso_U_23
_atom_site_aniso_U_13
_atom_site_aniso_U_12
Ni1 0.0165(3) 0.0286(3) 0.0214(3) 0.0000(2) 0.00816(19) 0.0014(2)
O1 0.0203(12) 0.0350(15) 0.0244(14) -0.0025(13) 0.0099(10) 0.0026(13)
O2 0.0302(14) 0.0433(17) 0.0272(16) 0.0084(14) 0.0130(12) -0.0002(13)
O3 0.0206(13) 0.0374(16) 0.0242(15) -0.0025(13) 0.0083(10) 0.0080(12)
O4 0.0504(18) 0.0287(16) 0.050(2) 0.0044(15) 0.0329(15) 0.0002(15)
N1 0.0185(15) 0.0334(19) 0.0268(18) 0.0028(16) 0.0073(13) 0.0044(15)
N2 0.0158(15) 0.043(2) 0.0263(18) 0.0015(16) 0.0064(13) 0.0065(15)
N3 0.0185(15) 0.0275(17) 0.0232(17) 0.0007(14) 0.0080(12) 0.0001(14)
C1 0.0189(18) 0.031(2) 0.029(2) -0.0005(18) 0.0063(15) 0.0031(18)
C2 0.032(2) 0.094(4) 0.041(3) 0.028(3) 0.011(2) 0.019(3)
C3 0.030(2) 0.076(4) 0.038(3) 0.022(3) 0.0123(19) 0.008(3)
C4 0.0141(17) 0.045(3) 0.031(2) -0.002(2) 0.0053(15) 0.0050(18)
C5 0.020(2) 0.164(6) 0.029(3) 0.016(3) 0.0046(18) 0.016(3)
C6 0.019(2) 0.202(7) 0.031(3) 0.017(4) 0.0017(18) 0.026(3)
C7 0.0193(19) 0.061(3) 0.027(2) -0.005(2) 0.0040(16) 0.004(2)
C8 0.0196(18) 0.044(3) 0.028(2) 0.003(2) 0.0056(15) -0.0014(19)
C9 0.0157(17) 0.035(2) 0.029(2) 0.0051(19) 0.0019(15) 0.0028(17)
C10 0.0236(19) 0.025(2) 0.020(2) -0.0033(17) 0.0085(15) -0.0036(17)
C11 0.0216(18) 0.0171(18) 0.024(2) -0.0014(16) 0.0107(15) 0.0000(16)
C12 0.027(2) 0.035(2) 0.026(2) 0.0082(19) 0.0057(16) 0.0087(19)
C13 0.0196(18) 0.039(2) 0.034(2) 0.008(2) 0.0088(16) 0.0096(18)
C14 0.0219(19) 0.026(2) 0.026(2) -0.0025(17) 0.0080(15) -0.0005(17)
C15 0.0216(18) 0.030(2) 0.024(2) 0.0012(18) 0.0080(15) -0.0014(18)
C16 0.0169(18) 0.032(2) 0.028(2) -0.0039(18) 0.0062(15) -0.0032(18)
O1W 0.0287(15) 0.0320(16) 0.0273(16) -0.0015(13) 0.0118(11) -0.0017(13)
O2W 0.0253(15) 0.0363(18) 0.0251(16) -0.0033(14) 0.0090(11) 0.0057(13)

loop_
_atom_type_symbol
_atom_type_description
_atom_type_scat_dispersion_real
_atom_type_scat_dispersion_imag
_atom_type_scat_source
C C 0.0033 0.0016 'International Tables Vol C Tables 4.2.6.8 and 6.1.1.4'
H H 0.0000 0.0000 'International Tables Vol C Tables 4.2.6.8 and 6.1.1.4'
N N 0.0061 0.0033 'International Tables Vol C Tables 4.2.6.8 and 6.1.1.4'
O O 0.0106 0.0060 'International Tables Vol C Tables 4.2.6.8 and 6.1.1.4'
Ni Ni 0.3393 1.1124 'International Tables Vol C Tables 4.2.6.8 and 6.1.1.4'

loop_
_geom_angle_atom_site_label_1
_geom_angle_atom_site_label_2
_geom_angle_atom_site_label_3
_geom_angle
_geom_angle_site_symmetry_1
_geom_angle_site_symmetry_3
N1 Ni1 N3 174.89(13) . .
N1 Ni1 O1W 87.05(12) . .
N3 Ni1 O1W 88.57(12) . .
N1 Ni1 O1 98.07(11) . .
N3 Ni1 O1 79.21(10) . .
O1W Ni1 O1 88.91(11) . .
N1 Ni1 O2W 91.91(12) . .
N3 Ni1 O2W 92.23(11) . .
O1W Ni1 O2W 175.03(11) . .
O1 Ni1 O2W 86.42(11) . .
N1 Ni1 O3 92.84(11) . 2_546
N3 Ni1 O3 90.08(10) . 2_546
O1W Ni1 O3 94.00(11) . 2_546
O1 Ni1 O3 168.84(9) . 2_546
O2W Ni1 O3 90.91(11) . 2_546
C10 O1 Ni1 116.0(2) . .
C16 O3 Ni1 124.9(2) . 2_556
C1 N1 C3 105.3(3) . .
C1 N1 Ni1 125.9(3) . .
C3 N1 Ni1 128.8(3) . .
C1 N2 C2 106.2(3) . .
C1 N2 C4 125.7(3) . .
C2 N2 C4 128.0(3) . .
C15 N3 C11 117.8(3) . .
C15 N3 Ni1 128.0(3) . .
C11 N3 Ni1 114.1(2) . .
N1 C1 N2 111.7(3) . .
C3 C2 N2 106.8(4) . .
C2 C3 N1 110.0(4) . .
C5 C4 C9 119.5(4) . .
C5 C4 N2 119.5(4) . .
C9 C4 N2 120.9(3) . .
C4 C5 C6 118.9(4) . .
C7 C6 C5 123.7(4) . .
C6 C7 C8 115.8(4) . .
C6 C7 C7 123.1(4) . 3_756
C8 C7 C7 121.0(5) . 3_756
C9 C8 C7 121.6(4) . .
C4 C9 C8 120.4(3) . .
O2 C10 O1 126.9(3) . .
O2 C10 C11 117.4(3) . .
O1 C10 C11 115.7(3) . .
N3 C11 C12 122.3(3) . .
N3 C11 C10 115.0(3) . .
C12 C11 C10 122.8(3) . .
C11 C12 C13 119.1(4) . .
C14 C13 C12 119.0(3) . .
C15 C14 C13 117.8(3) . .
C15 C14 C16 118.1(3) . .
C13 C14 C16 124.1(3) . .
N3 C15 C14 124.1(4) . .
O4 C16 O3 127.8(3) . .
O4 C16 C14 114.9(3) . .
O3 C16 C14 117.1(3) . .

loop_
_geom_bond_atom_site_label_1
_geom_bond_atom_site_label_2
_geom_bond_distance
_geom_bond_site_symmetry_2
Ni1 N1 2.052(3) .
Ni1 N3 2.070(3) .
Ni1 O1W 2.077(3) .
Ni1 O1 2.088(3) .
Ni1 O2W 2.097(3) .
Ni1 O3 2.127(2) 2_546
O1 C10 1.277(4) .
O2 C10 1.233(4) .
O3 C16 1.257(4) .
O3 Ni1 2.127(2) 2_556
O4 C16 1.249(4) .
N1 C1 1.310(4) .
N1 C3 1.360(5) .
N2 C1 1.351(4) .
N2 C2 1.357(5) .
N2 C4 1.434(4) .
N3 C15 1.328(4) .
N3 C11 1.350(4) .
C2 C3 1.343(5) .
C4 C5 1.371(5) .
C4 C9 1.371(5) .
C5 C6 1.382(6) .
C6 C7 1.372(6) .
C7 C8 1.392(5) .
C7 C7 1.492(7) 3_756
C8 C9 1.383(5) .
C10 C11 1.527(5) .
C11 C12 1.371(5) .
C12 C13 1.393(5) .
C13 C14 1.382(5) .
C14 C15 1.380(5) .
C14 C16 1.521(5) .

loop_
_geom_hbond_atom_site_label_D
_geom_hbond_atom_site_label_H
_geom_hbond_atom_site_label_A
_geom_hbond_distance_DH
_geom_hbond_distance_HA
_geom_hbond_distance_DA
_geom_hbond_angle_DHA
_geom_hbond_site_symmetry_A
O1W H1W1 O2 0.74(4) 1.97(4) 2.713(4) 173(5) 3_666
O1W H2W1 O4 0.84(4) 1.92(5) 2.752(4) 170(4) 2_556
O2W H1W2 O4 0.84(4) 1.92(4) 2.632(4) 142(4) 2_546
O2W H2W2 O1 0.69(4) 2.04(4) 2.720(3) 171(5) 3_656

_cod_database_fobs_code 1563972
